data_8105021
loop_
_publ_author_name
'Chang, Xin-Hong'
'Zhai, Zhi-Min'
'Lu, Xiao-Min'

_publ_section_title
;
 Crystal structure of
 tetraaqua-bis(\m2-5-aminoisophthalato-\k3N:O,O&#x2032;)-bis(4,4&#x2032;-dipyridylsulfide-\k1N)dizinc(II),
 C36H34N6O12S2Ni2
;
_journal_issue 1
_journal_name_full 'Zeitschrift f\"ur Kristallographie - New Crystal Structures'
_journal_page_first 73
_journal_page_last 75
_journal_paper_doi 10.1515/ncrs-2019-0492
_journal_volume 235
_journal_year 2019
_chemical_formula_moiety 'C18 H17 N3 Ni O6 S'
_chemical_formula_sum 'C18 H17 N3 Ni O6 S'
_chemical_formula_weight 462.11
_space_group_crystal_system monoclinic
_space_group_IT_number 15
_space_group_name_Hall '-C 2yc'
_space_group_name_H-M_alt 'C 1 2/c 1'
_atom_sites_solution_hydrogens mixed
_atom_sites_solution_primary dual
_cell_angle_alpha 90
_cell_angle_beta 108.592(13)
_cell_angle_gamma 90
_cell_formula_units_Z 8
_cell_length_a 29.642(4)
_cell_length_b 6.2241(4)
_cell_length_c 21.667(2)
_cell_measurement_reflns_used 2212
_cell_measurement_temperature 293(2)
_cell_measurement_theta_max 24.5550
_cell_measurement_theta_min 3.7560
_cell_volume 3788.8(7)
_computing_cell_refinement 'CrysAlisPro 1.171.39.46 (Rigaku OD, 2018)'
_computing_data_collection 'CrysAlisPro 1.171.39.46 (Rigaku OD, 2018)'
_computing_data_reduction 'CrysAlisPro 1.171.39.46 (Rigaku OD, 2018)'
_computing_molecular_graphics 'Olex2 (Dolomanov et al., 2009)'
_computing_publication_material 'Olex2 (Dolomanov et al., 2009)'
_computing_structure_refinement 'ShelXL (Sheldrick, 2015)'
_computing_structure_solution 'ShelXT (Sheldrick, 2015)'
_diffrn_ambient_temperature 293(2)
_diffrn_detector 'CCD plate'
_diffrn_detector_area_resol_mean 8.0584
_diffrn_detector_type EosS2
_diffrn_measured_fraction_theta_full 0.997
_diffrn_measured_fraction_theta_max 0.877
_diffrn_measurement_details
;
List of Runs (angles in degrees, time in seconds):

  # Type    Start    End  Width  t~exp~   \w     \q     \k     \f   Frames
--------------------------------------------------------------------------
  1  \w    -15.00  24.00   1.00    8.00    --  -13.80 -99.00   0.00   39
  2  \w      0.00  48.00   1.00    8.00    --  -13.80  19.00 -60.00   48
  3  \w    -86.00 -61.00   1.00    8.00    --  -13.80-178.00-150.00   25
  4  \w    -20.00   5.00   1.00    8.00    --  -13.80 -99.00 120.00   25
  5  \w    -80.00   3.00   1.00    8.00    --  -13.80 -57.00  90.00   83
  6  \w      2.00  57.00   1.00    8.00    --  -13.80  19.00-120.00   55
  7  \w    -41.00  -3.00   1.00    8.00    --  -13.80  77.00-150.00   38
  8  \w     -4.00  81.00   1.00    8.00    --   14.82  38.00  30.00   85
  9  \w    -52.00 -35.00   1.00    8.00    --   14.82 -57.00-120.00   17
;
_diffrn_measurement_device 'four-circle diffractometer'
_diffrn_measurement_device_type 'SuperNova, Single source at offset/far, EosS2'
_diffrn_measurement_method '\w scans'
_diffrn_orient_matrix_type 'CrysAlisPro convention (1999,Acta A55,543-557)'
_diffrn_orient_matrix_UB_11 -0.0123949000
_diffrn_orient_matrix_UB_12 0.0038839000
_diffrn_orient_matrix_UB_13 0.0230774000
_diffrn_orient_matrix_UB_21 -0.0216953000
_diffrn_orient_matrix_UB_22 0.0167432000
_diffrn_orient_matrix_UB_23 -0.0255142000
_diffrn_orient_matrix_UB_31 -0.0036670000
_diffrn_orient_matrix_UB_32 -0.1126591000
_diffrn_orient_matrix_UB_33 -0.0030111000
_diffrn_radiation_monochromator mirror
_diffrn_radiation_probe x-ray
_diffrn_radiation_type MoK\a
_diffrn_radiation_wavelength 0.71073
_diffrn_reflns_av_R_equivalents 0.0924
_diffrn_reflns_av_unetI/netI 0.1146
_diffrn_reflns_Laue_measured_fraction_full 0.997
_diffrn_reflns_Laue_measured_fraction_max 0.877
_diffrn_reflns_limit_h_max 36
_diffrn_reflns_limit_h_min -25
_diffrn_reflns_limit_k_max 8
_diffrn_reflns_limit_k_min -8
_diffrn_reflns_limit_l_max 28
_diffrn_reflns_limit_l_min -28
_diffrn_reflns_number 15078
_diffrn_reflns_point_group_measured_fraction_full 0.997
_diffrn_reflns_point_group_measured_fraction_max 0.877
_diffrn_reflns_theta_full 25.242
_diffrn_reflns_theta_max 28.399
_diffrn_reflns_theta_min 3.353
_diffrn_source 'micro-focus sealed X-ray tube'
_diffrn_source_type 'SuperNova (Mo) X-ray Source'
_exptl_absorpt_coefficient_mu 1.177
_exptl_absorpt_correction_T_max 1.00000
_exptl_absorpt_correction_T_min 0.48518
_exptl_absorpt_correction_type multi-scan
_exptl_absorpt_process_details
;
CrysAlisPro 1.171.39.46 (Rigaku Oxford Diffraction, 2018)
Empirical absorption correction using spherical harmonics,
 implemented in SCALE3 ABSPACK scaling algorithm.
;
_exptl_crystal_colour green
_exptl_crystal_colour_primary green
_exptl_crystal_density_diffrn 1.620
_exptl_crystal_description block
_exptl_crystal_F_000 1904
_exptl_crystal_size_max 0.29
_exptl_crystal_size_mid 0.25
_exptl_crystal_size_min 0.25
_refine_diff_density_max 0.477
_refine_diff_density_min -0.383
_refine_diff_density_rms 0.097
_refine_ls_extinction_coef .
_refine_ls_extinction_method none
_refine_ls_goodness_of_fit_ref 1.188
_refine_ls_hydrogen_treatment constr
_refine_ls_matrix_type full
_refine_ls_number_parameters 264
_refine_ls_number_reflns 4181
_refine_ls_number_restraints 0
_refine_ls_restrained_S_all 1.188
_refine_ls_R_factor_all 0.1392
_refine_ls_R_factor_gt 0.0907
_refine_ls_shift/su_max 0.001
_refine_ls_shift/su_mean 0.000
_refine_ls_structure_factor_coef Fsqd
_refine_ls_weighting_details 'w=1/[\s^2^(Fo^2^)+(0.0438P)^2^+1.0191P] where P=(Fo^2^+2Fc^2^)/3'
_refine_ls_weighting_scheme calc
_refine_ls_wR_factor_gt 0.1430
_refine_ls_wR_factor_ref 0.1605
_reflns_Friedel_coverage 0.000
_reflns_Friedel_fraction_full .
_reflns_Friedel_fraction_max .
_reflns_number_gt 2929
_reflns_number_total 4181
_reflns_threshold_expression 'I > 2\s(I)'
_cod_data_source_file suppl_ncrs-2019-0492_suppl.cif
_cod_data_source_block zm-244
_cod_original_cell_volume 3788.9(7)
_cod_database_code 8105021
_chemical_oxdiff_formula C1H1O1N1Ni1
_shelx_space_group_comment
;
The symmetry employed for this shelxl refinement is uniquely defined
by the following loop, which should always be used as a source of
symmetry information in preference to the above space-group names.
They are only intended as comments.
;
_shelx_estimated_absorpt_t_max 0.757
_shelx_estimated_absorpt_t_min 0.727
_reflns_odcompleteness_completeness 99.53
_reflns_odcompleteness_iscentric 1
_reflns_odcompleteness_theta 25.30
_olex2_refinement_description
;
1. Fixed Uiso
 At 1.2 times of:
  All C(H) groups, All N(H,H) groups
 At 1.5 times of:
  All O(H,H) groups
2.a Rotating group:
 O5(H5A,H5B), O6(H6A,H6B)
2.b Secondary CH2 refined with riding coordinates:
 N3(H3A,H3B)
2.c Aromatic/amide H refined with riding coordinates:
 C2(H2), C4(H4), C6(H6), C9(H9), C10(H10), C12(H12), C13(H13), C15(H15),
 C16(H16), C17(H17), C18(H18)
;

loop_
_space_group_symop_operation_xyz
'x, y, z'
'-x, y, -z+1/2'
'x+1/2, y+1/2, z'
'-x+1/2, y+1/2, -z+1/2'
'-x, -y, -z'
'x, -y, z-1/2'
'-x+1/2, -y+1/2, -z'
'x+1/2, -y+1/2, z-1/2'

loop_
_atom_site_label
_atom_site_type_symbol
_atom_site_fract_x
_atom_site_fract_y
_atom_site_fract_z
_atom_site_U_iso_or_equiv
_atom_site_adp_type
_atom_site_occupancy
_atom_site_site_symmetry_order
_atom_site_calc_flag
_atom_site_refinement_flags_posn
_atom_site_refinement_flags_adp
_atom_site_refinement_flags_occupancy
_atom_site_disorder_assembly
_atom_site_disorder_group
Ni1 Ni 0.57627(3) 0.10138(9) 0.63307(3) 0.0212(2) Uani 1 1 d . . . . .
S1 S 0.80599(7) 0.2223(3) 0.67242(11) 0.0652(6) Uani 1 1 d . . . . .
O1 O 0.57280(13) 0.4063(5) 0.58585(17) 0.0249(9) Uani 1 1 d . . . . .
O2 O 0.56661(13) 0.1019(5) 0.53238(16) 0.0256(9) Uani 1 1 d . . . . .
O3 O 0.56631(19) 0.0982(6) 0.3055(2) 0.0575(15) Uani 1 1 d . . . . .
O4 O 0.56615(16) 0.4049(5) 0.25372(18) 0.0378(11) Uani 1 1 d . . . . .
O5 O 0.58060(15) -0.2178(5) 0.65261(17) 0.0334(11) Uani 1 1 d . . . . .
H5A H 0.5627 -0.2885 0.6198 0.050 Uiso 1 1 d GR . . . .
H5B H 0.5685 -0.2438 0.6830 0.050 Uiso 1 1 d GR . . . .
O6 O 0.58464(14) 0.1826(5) 0.72697(17) 0.0308(10) Uani 1 1 d . . . . .
H6A H 0.5697 0.0925 0.7445 0.046 Uiso 1 1 d GR . . . .
H6B H 0.5706 0.3046 0.7286 0.046 Uiso 1 1 d GR . . . .
N1 N 0.64940(17) 0.1213(7) 0.6505(2) 0.0286(11) Uani 1 1 d . . . . .
N2 N 0.8313(3) -0.2014(14) 0.5131(4) 0.087(2) Uani 1 1 d . . . . .
N3 N 0.49946(15) 0.9199(6) 0.3904(2) 0.0233(10) Uani 1 1 d . . . . .
H3A H 0.5057 0.9903 0.3583 0.028 Uiso 1 1 calc R . . . .
H3B H 0.5106 0.9992 0.4262 0.028 Uiso 1 1 calc R . . . .
C1 C 0.55905(19) 0.4234(7) 0.4704(2) 0.0195(12) Uani 1 1 d . . . . .
C2 C 0.5677(2) 0.3199(7) 0.4182(3) 0.0218(12) Uani 1 1 d . . . . .
H2 H 0.5818 0.1846 0.4243 0.026 Uiso 1 1 calc R . . . .
C3 C 0.55574(19) 0.4151(7) 0.3580(3) 0.0214(12) Uani 1 1 d . . . . .
C4 C 0.53403(19) 0.6184(7) 0.3488(3) 0.0228(12) Uani 1 1 d . . . . .
H4 H 0.5254 0.6834 0.3080 0.027 Uiso 1 1 calc R . . . .
C5 C 0.52547(19) 0.7222(7) 0.4007(3) 0.0184(12) Uani 1 1 d . . . . .
C6 C 0.53922(19) 0.6278(7) 0.4617(3) 0.0232(13) Uani 1 1 d . . . . .
H6 H 0.5352 0.7014 0.4969 0.028 Uiso 1 1 calc R . . . .
C7 C 0.56724(19) 0.3064(8) 0.5330(2) 0.0193(12) Uani 1 1 d . . . . .
C8 C 0.5637(2) 0.2998(8) 0.3014(3) 0.0281(14) Uani 1 1 d . . . . .
C9 C 0.6754(2) 0.2795(10) 0.6852(3) 0.0412(17) Uani 1 1 d . . . . .
H9 H 0.6608 0.3733 0.7064 0.049 Uiso 1 1 calc R . . . .
C10 C 0.7227(2) 0.3138(10) 0.6919(3) 0.0454(18) Uani 1 1 d . . . . .
H10 H 0.7392 0.4281 0.7166 0.055 Uiso 1 1 calc R . . . .
C11 C 0.7452(2) 0.1738(9) 0.6610(3) 0.0376(15) Uani 1 1 d . . . . .
C12 C 0.7185(2) 0.0119(10) 0.6247(3) 0.0481(18) Uani 1 1 d . . . . .
H12 H 0.7321 -0.0827 0.6026 0.058 Uiso 1 1 calc R . . . .
C13 C 0.6716(2) -0.0120(9) 0.6206(3) 0.0408(17) Uani 1 1 d . . . . .
H13 H 0.6544 -0.1251 0.5960 0.049 Uiso 1 1 calc R . . . .
C14 C 0.8157(2) 0.0551(11) 0.6104(4) 0.0466(18) Uani 1 1 d . . . . .
C15 C 0.8058(3) 0.1311(12) 0.5483(4) 0.059(2) Uani 1 1 d . . . . .
H15 H 0.7936 0.2687 0.5375 0.070 Uiso 1 1 calc R . . . .
C16 C 0.8143(3) 0.0006(16) 0.5025(4) 0.077(3) Uani 1 1 d . . . . .
H16 H 0.8077 0.0556 0.4607 0.093 Uiso 1 1 calc R . . . .
C17 C 0.8410(3) -0.2613(12) 0.5739(5) 0.071(3) Uani 1 1 d . . . . .
H17 H 0.8541 -0.3975 0.5844 0.085 Uiso 1 1 calc R . . . .
C18 C 0.8339(3) -0.1423(11) 0.6247(4) 0.062(2) Uani 1 1 d . . . . .
H18 H 0.8415 -0.1979 0.6667 0.074 Uiso 1 1 calc R . . . .

loop_
_atom_site_aniso_label
_atom_site_aniso_U_11
_atom_site_aniso_U_22
_atom_site_aniso_U_33
_atom_site_aniso_U_23
_atom_site_aniso_U_13
_atom_site_aniso_U_12
Ni1 0.0338(5) 0.0166(3) 0.0172(4) 0.0011(3) 0.0137(3) 0.0019(3)
S1 0.0370(13) 0.0908(15) 0.0716(15) -0.0317(12) 0.0227(11) -0.0157(10)
O1 0.040(3) 0.0173(17) 0.021(2) -0.0024(16) 0.0135(19) 0.0039(17)
O2 0.042(3) 0.0179(18) 0.019(2) -0.0008(16) 0.0137(19) 0.0012(18)
O3 0.129(5) 0.023(2) 0.041(3) 0.002(2) 0.056(3) 0.010(3)
O4 0.077(3) 0.024(2) 0.026(2) 0.0032(18) 0.034(2) 0.003(2)
O5 0.068(3) 0.0140(18) 0.024(2) -0.0017(16) 0.023(2) 0.0002(18)
O6 0.056(3) 0.0212(18) 0.024(2) 0.0036(16) 0.025(2) -0.0017(19)
N1 0.035(3) 0.028(2) 0.027(3) 0.004(2) 0.016(2) 0.005(2)
N2 0.078(6) 0.103(6) 0.091(7) -0.043(5) 0.041(5) -0.011(5)
N3 0.036(3) 0.016(2) 0.023(2) 0.0008(19) 0.017(2) -0.001(2)
C1 0.026(3) 0.016(3) 0.019(3) -0.002(2) 0.009(2) -0.003(2)
C2 0.031(4) 0.013(2) 0.028(3) 0.000(2) 0.019(3) 0.003(2)
C3 0.031(3) 0.015(3) 0.025(3) -0.004(2) 0.018(3) -0.005(2)
C4 0.027(3) 0.026(3) 0.018(3) 0.000(2) 0.011(3) -0.005(2)
C5 0.023(3) 0.012(2) 0.026(3) 0.002(2) 0.015(3) -0.004(2)
C6 0.033(4) 0.020(3) 0.023(3) -0.008(2) 0.019(3) -0.003(2)
C7 0.021(3) 0.023(3) 0.019(3) -0.003(2) 0.013(3) 0.000(2)
C8 0.041(4) 0.024(3) 0.025(3) -0.002(3) 0.018(3) 0.003(3)
C9 0.041(5) 0.048(4) 0.043(4) -0.017(3) 0.024(4) -0.005(3)
C10 0.046(5) 0.050(4) 0.046(4) -0.022(3) 0.022(4) -0.014(3)
C11 0.032(4) 0.044(4) 0.038(4) -0.003(3) 0.012(3) -0.003(3)
C12 0.038(5) 0.051(4) 0.062(5) -0.008(4) 0.025(4) 0.007(3)
C13 0.041(5) 0.033(3) 0.051(4) -0.011(3) 0.018(4) -0.004(3)
C14 0.032(4) 0.059(4) 0.054(5) -0.003(4) 0.020(4) -0.003(3)
C15 0.058(6) 0.067(5) 0.051(5) 0.007(4) 0.019(4) 0.012(4)
C16 0.075(7) 0.103(7) 0.057(6) -0.001(5) 0.025(5) -0.006(6)
C17 0.057(6) 0.047(5) 0.101(8) -0.020(5) 0.016(6) 0.005(4)
C18 0.050(5) 0.057(5) 0.074(6) 0.009(4) 0.013(5) -0.008(4)

loop_
_atom_type_symbol
_atom_type_description
_atom_type_scat_dispersion_real
_atom_type_scat_dispersion_imag
_atom_type_scat_source
C C 0.0033 0.0016 'International Tables Vol C Tables 4.2.6.8 and 6.1.1.4'
H H 0.0000 0.0000 'International Tables Vol C Tables 4.2.6.8 and 6.1.1.4'
N N 0.0061 0.0033 'International Tables Vol C Tables 4.2.6.8 and 6.1.1.4'
Ni Ni 0.3393 1.1124 'International Tables Vol C Tables 4.2.6.8 and 6.1.1.4'
O O 0.0106 0.0060 'International Tables Vol C Tables 4.2.6.8 and 6.1.1.4'
S S 0.1246 0.1234 'International Tables Vol C Tables 4.2.6.8 and 6.1.1.4'

loop_
_geom_angle_atom_site_label_1
_geom_angle_atom_site_label_2
_geom_angle_atom_site_label_3
_geom_angle
_geom_angle_site_symmetry_1
_geom_angle_site_symmetry_3
O1 Ni1 C7 31.02(13) . .
O2 Ni1 O1 62.26(12) . .
O2 Ni1 N3 88.19(15) . 5_666
O2 Ni1 C7 31.24(13) . .
O5 Ni1 O1 163.35(13) . .
O5 Ni1 O2 101.32(13) . .
O5 Ni1 O6 93.17(14) . .
O5 Ni1 N1 91.57(16) . .
O5 Ni1 N3 88.90(15) . 5_666
O5 Ni1 C7 132.51(15) . .
O6 Ni1 O1 103.26(13) . .
O6 Ni1 O2 165.50(13) . .
O6 Ni1 N1 90.90(17) . .
O6 Ni1 N3 92.12(16) . 5_666
O6 Ni1 C7 134.28(15) . .
N1 Ni1 O1 85.56(15) . .
N1 Ni1 O2 88.72(16) . .
N1 Ni1 N3 176.91(17) . 5_666
N1 Ni1 C7 86.76(17) . .
N3 Ni1 O1 93.11(14) 5_666 .
N3 Ni1 C7 90.67(16) 5_666 .
C11 S1 C14 101.3(3) . .
C7 O1 Ni1 88.2(3) . .
C7 O2 Ni1 89.6(3) . .
Ni1 O5 H5A 110.3 . .
Ni1 O5 H5B 109.3 . .
H5A O5 H5B 103.7 . .
Ni1 O6 H6A 111.0 . .
Ni1 O6 H6B 110.5 . .
H6A O6 H6B 103.1 . .
C9 N1 Ni1 122.0(4) . .
C9 N1 C13 116.5(5) . .
C13 N1 Ni1 121.1(4) . .
C17 N2 C16 112.8(7) . .
Ni1 N3 H3A 108.0 5_666 .
Ni1 N3 H3B 108.0 5_666 .
H3A N3 H3B 107.3 . .
C5 N3 Ni1 117.1(3) . 5_666
C5 N3 H3A 108.0 . .
C5 N3 H3B 108.0 . .
C2 C1 C7 119.6(4) . .
C6 C1 C2 119.5(5) . .
C6 C1 C7 120.7(4) . .
C1 C2 H2 119.6 . .
C3 C2 C1 120.8(5) . .
C3 C2 H2 119.6 . .
C2 C3 C4 119.4(4) . .
C2 C3 C8 120.6(4) . .
C4 C3 C8 120.0(5) . .
C3 C4 H4 120.1 . .
C5 C4 C3 119.9(5) . .
C5 C4 H4 120.1 . .
C4 C5 N3 120.1(5) . .
C6 C5 N3 119.7(4) . .
C6 C5 C4 120.1(5) . .
C1 C6 H6 119.9 . .
C5 C6 C1 120.2(5) . .
C5 C6 H6 119.9 . .
O1 C7 Ni1 60.7(2) . .
O1 C7 O2 119.9(4) . .
O1 C7 C1 121.3(4) . .
O2 C7 Ni1 59.2(2) . .
O2 C7 C1 118.7(4) . .
C1 C7 Ni1 176.5(4) . .
O3 C8 C3 116.1(5) . .
O4 C8 O3 124.4(5) . .
O4 C8 C3 119.5(5) . .
N1 C9 H9 117.9 . .
N1 C9 C10 124.1(5) . .
C10 C9 H9 117.9 . .
C9 C10 H10 120.7 . .
C9 C10 C11 118.7(6) . .
C11 C10 H10 120.7 . .
C10 C11 S1 116.8(5) . .
C12 C11 S1 125.8(5) . .
C12 C11 C10 117.4(6) . .
C11 C12 H12 119.8 . .
C11 C12 C13 120.4(6) . .
C13 C12 H12 119.8 . .
N1 C13 C12 122.8(6) . .
N1 C13 H13 118.6 . .
C12 C13 H13 118.6 . .
C15 C14 S1 120.1(6) . .
C18 C14 S1 120.6(6) . .
C18 C14 C15 119.3(7) . .
C14 C15 H15 120.7 . .
C16 C15 C14 118.5(7) . .
C16 C15 H15 120.7 . .
N2 C16 C15 125.3(8) . .
N2 C16 H16 117.4 . .
C15 C16 H16 117.4 . .
N2 C17 H17 116.5 . .
N2 C17 C18 127.0(8) . .
C18 C17 H17 116.5 . .
C14 C18 C17 117.0(7) . .
C14 C18 H18 121.5 . .
C17 C18 H18 121.5 . .

loop_
_geom_bond_atom_site_label_1
_geom_bond_atom_site_label_2
_geom_bond_distance
_geom_bond_site_symmetry_2
Ni1 O1 2.143(3) .
Ni1 O2 2.108(3) .
Ni1 O5 2.027(3) .
Ni1 O6 2.033(3) .
Ni1 N1 2.082(5) .
Ni1 N3 2.142(4) 5_666
Ni1 C7 2.455(5) .
S1 C11 1.766(6) .
S1 C14 1.793(7) .
O1 C7 1.266(5) .
O2 C7 1.273(5) .
O3 C8 1.258(6) .
O4 C8 1.243(6) .
O5 H5A 0.8608 .
O5 H5B 0.8596 .
O6 H6A 0.8730 .
O6 H6B 0.8719 .
N1 C9 1.326(7) .
N1 C13 1.347(7) .
N2 C16 1.346(10) .
N2 C17 1.310(10) .
N3 Ni1 2.142(4) 5_666
N3 H3A 0.8900 .
N3 H3B 0.8900 .
N3 C5 1.431(6) .
C1 C2 1.395(6) .
C1 C6 1.389(6) .
C1 C7 1.490(7) .
C2 H2 0.9300 .
C2 C3 1.374(7) .
C3 C4 1.405(6) .
C3 C8 1.503(7) .
C4 H4 0.9300 .
C4 C5 1.389(6) .
C5 C6 1.383(7) .
C6 H6 0.9300 .
C9 H9 0.9300 .
C9 C10 1.379(8) .
C10 H10 0.9300 .
C10 C11 1.391(8) .
C11 C12 1.366(8) .
C12 H12 0.9300 .
C12 C13 1.371(8) .
C13 H13 0.9300 .
C14 C15 1.367(9) .
C14 C18 1.338(9) .
C15 H15 0.9300 .
C15 C16 1.366(10) .
C16 H16 0.9300 .
C17 H17 0.9300 .
C17 C18 1.399(10) .
C18 H18 0.9300 .
